data_4032571
loop_
_publ_author_name
'Chong, Kam-Weng'
'Hong, Fong-Jiao'
'Thomas, Noel F.'
'Low, Yun-Yee'
'Kam, Toh-Seok'

_publ_section_title
;
 Electrochemically Mediated Oxidative Transformations of Substituted
 4-Methoxystilbenes: Effect of Ortho-Substituted Nucleophilic Groups.
;
_journal_issue 12
_journal_name_full 'The Journal of organic chemistry'
_journal_page_first 6172
_journal_page_last 6191
_journal_paper_doi 10.1021/acs.joc.7b00753
_journal_volume 82
_journal_year 2017
_chemical_formula_moiety 'C30 H26 O4'
_chemical_formula_sum 'C30 H26 O4'
_chemical_formula_weight 450.51
_chemical_melting_point 133.0(10)
_space_group_crystal_system monoclinic
_space_group_IT_number 14
_space_group_name_Hall '-P 2ybc'
_space_group_name_H-M_alt 'P 1 21/c 1'
_symmetry_space_group_name_Hall '-P 2ybc'
_symmetry_space_group_name_H-M 'P 1 21/c 1'
_atom_sites_solution_hydrogens geom
_audit_creation_method SHELXL-2014/7
_cell_angle_alpha 90
_cell_angle_beta 93.7360(10)
_cell_angle_gamma 90
_cell_formula_units_Z 8
_cell_length_a 18.9139(2)
_cell_length_b 14.1757(2)
_cell_length_c 17.3955(2)
_cell_measurement_reflns_used 6404
_cell_measurement_temperature 100(2)
_cell_measurement_theta_max 28.46
_cell_measurement_theta_min 2.16
_cell_volume 4654.13(10)
_computing_cell_refinement 'SAINT (Bruker, 2007)'
_computing_data_collection 'APEX2 (Bruker, 2007)'
_computing_data_reduction 'SAINT (Bruker, 2007)'
_computing_molecular_graphics 'X-SEED (Barbour, 2001)'
_computing_publication_material 'enCIFer (Allen, et. al., J. Applied Cryst., 37, 335-338, 2004)'
_computing_structure_refinement 'SHELXL-2014/7 (Sheldrick, 2014)'
_computing_structure_solution 'SHELXS97 (Sheldrick, 2008)'
_diffrn_ambient_temperature 100(2)
_diffrn_measured_fraction_theta_full 1.000
_diffrn_measured_fraction_theta_max 1.000
_diffrn_measurement_device_type 'Bruker APEX-II CCD'
_diffrn_measurement_method '\w scans'
_diffrn_radiation_type MoK\a
_diffrn_radiation_wavelength 0.71073
_diffrn_reflns_av_R_equivalents 0.0756
_diffrn_reflns_av_unetI/netI 0.0757
_diffrn_reflns_Laue_measured_fraction_full 1.000
_diffrn_reflns_Laue_measured_fraction_max 1.000
_diffrn_reflns_limit_h_max 24
_diffrn_reflns_limit_h_min -24
_diffrn_reflns_limit_k_max 18
_diffrn_reflns_limit_k_min -18
_diffrn_reflns_limit_l_max 22
_diffrn_reflns_limit_l_min -22
_diffrn_reflns_number 43845
_diffrn_reflns_point_group_measured_fraction_full 1.000
_diffrn_reflns_point_group_measured_fraction_max 1.000
_diffrn_reflns_theta_full 25.242
_diffrn_reflns_theta_max 27.496
_diffrn_reflns_theta_min 1.079
_diffrn_source 'fine-focus sealed tube'
_exptl_absorpt_coefficient_mu 0.084
_exptl_absorpt_correction_type none
_exptl_crystal_colour colorless
_exptl_crystal_density_diffrn 1.286
_exptl_crystal_description block
_exptl_crystal_F_000 1904
_exptl_crystal_size_max 0.430
_exptl_crystal_size_mid 0.360
_exptl_crystal_size_min 0.350
_refine_diff_density_max 0.266
_refine_diff_density_min -0.353
_refine_diff_density_rms 0.076
_refine_ls_extinction_method none
_refine_ls_goodness_of_fit_ref 0.929
_refine_ls_hydrogen_treatment constr
_refine_ls_matrix_type full
_refine_ls_number_parameters 617
_refine_ls_number_reflns 10700
_refine_ls_number_restraints 0
_refine_ls_restrained_S_all 0.929
_refine_ls_R_factor_all 0.0848
_refine_ls_R_factor_gt 0.0466
_refine_ls_shift/su_max 0.001
_refine_ls_shift/su_mean <0.001
_refine_ls_structure_factor_coef Fsqd
_refine_ls_weighting_details 'w=1/[\s^2^(Fo^2^)+(0.0587P)^2^] where P=(Fo^2^+2Fc^2^)/3'
_refine_ls_weighting_scheme calc
_refine_ls_wR_factor_gt 0.0995
_refine_ls_wR_factor_ref 0.1237
_reflns_Friedel_coverage 0.000
_reflns_number_gt 6711
_reflns_number_total 10700
_reflns_threshold_expression 'I > 2\s(I)'
_cod_data_source_file jo7b00753_si_004.cif
_cod_data_source_block HFJ_1934
_cod_depositor_comments
;
The following automatic conversions were performed:
data name '__computing_structure_refinement' replaced with
'_computing_structure_refinement'.

Automatic conversion script
Id: cif_correct_tags 4968 2017-02-21 14:55:21Z antanas 

The following automatic conversions were performed:

'_chemical_melting_point' value '132-134' was changed to '133.0(10)'
- the average value was taken and precision was estimated.

Automatic conversion script
Id: cif_fix_values 4973 2017-02-22 13:04:09Z antanas 

 Adding full bibliography for 4032566--4032573.cif.
;
_cod_database_code 4032571
_shelx_shelxl_version_number 2014/7
_shelx_space_group_comment
;
The symmetry employed for this shelxl refinement is uniquely defined
by the following loop, which should always be used as a source of
symmetry information in preference to the above space-group names.
They are only intended as comments.
;
_shelx_estimated_absorpt_t_min 0.965
_shelx_estimated_absorpt_t_max 0.971

loop_
_space_group_symop_operation_xyz
'x, y, z'
'-x, y+1/2, -z+1/2'
'-x, -y, -z'
'x, -y-1/2, z-1/2'

loop_
_atom_site_label
_atom_site_type_symbol
_atom_site_fract_x
_atom_site_fract_y
_atom_site_fract_z
_atom_site_U_iso_or_equiv
_atom_site_adp_type
_atom_site_occupancy
_atom_site_site_symmetry_order
_atom_site_calc_flag
_atom_site_refinement_flags_posn
_atom_site_refinement_flags_adp
C9A C 0.60425(9) 0.84879(12) 0.67223(10) 0.0176(4) Uani 1 1 d . .
C10A C 0.53522(9) 0.83644(12) 0.64173(10) 0.0181(4) Uani 1 1 d . .
C11A C 0.49805(10) 0.90745(13) 0.60259(10) 0.0217(4) Uani 1 1 d . .
H11A H 0.4513 0.8975 0.5808 0.026 Uiso 1 1 calc R U
C12A C 0.53176(10) 0.99394(13) 0.59635(10) 0.0232(4) Uani 1 1 d . .
H12A H 0.5073 1.0445 0.5704 0.028 Uiso 1 1 calc R U
C13A C 0.60061(10) 1.00795(13) 0.62732(10) 0.0227(4) Uani 1 1 d . .
H13A H 0.6226 1.0677 0.6226 0.027 Uiso 1 1 calc R U
C14A C 0.63737(10) 0.93502(13) 0.66513(10) 0.0207(4) Uani 1 1 d . .
H14A H 0.6846 0.9442 0.6858 0.025 Uiso 1 1 calc R U
C8A C 0.62922(9) 0.75918(12) 0.71186(10) 0.0173(4) Uani 1 1 d . .
H8A H 0.6642 0.7274 0.6798 0.021 Uiso 1 1 calc R U
C7A C 0.55993(9) 0.69934(13) 0.70916(10) 0.0196(4) Uani 1 1 d . .
H7A H 0.5411 0.6998 0.7616 0.024 Uiso 1 1 calc R U
C1A C 0.56766(9) 0.59880(12) 0.68427(10) 0.0182(4) Uani 1 1 d . .
C6A C 0.57106(9) 0.57392(13) 0.60745(10) 0.0206(4) Uani 1 1 d . .
H6A H 0.5689 0.6220 0.5693 0.025 Uiso 1 1 calc R U
C5A C 0.57761(9) 0.48060(13) 0.58483(11) 0.0229(4) Uani 1 1 d . .
H5A H 0.5791 0.4649 0.5319 0.027 Uiso 1 1 calc R U
C4A C 0.58195(9) 0.41050(13) 0.64073(11) 0.0213(4) Uani 1 1 d . .
C3A C 0.58016(9) 0.43401(13) 0.71788(10) 0.0219(4) Uani 1 1 d . .
H3A H 0.5840 0.3861 0.7561 0.026 Uiso 1 1 calc R U
C2A C 0.57276(9) 0.52734(13) 0.73905(10) 0.0213(4) Uani 1 1 d . .
H2A H 0.5711 0.5429 0.7920 0.026 Uiso 1 1 calc R U
C15A C 0.57969(12) 0.28612(15) 0.54773(12) 0.0350(5) Uani 1 1 d . .
H15A H 0.6176 0.3134 0.5191 0.053 Uiso 1 1 calc R U
H15B H 0.5337 0.3076 0.5250 0.053 Uiso 1 1 calc R U
H15C H 0.5821 0.2171 0.5451 0.053 Uiso 1 1 calc R U
C9B C 0.68107(9) 0.68934(12) 0.83946(10) 0.0175(4) Uani 1 1 d . .
C10B C 0.64582(9) 0.69352(12) 0.90664(10) 0.0186(4) Uani 1 1 d . .
C11B C 0.64903(9) 0.62140(13) 0.96062(10) 0.0220(4) Uani 1 1 d . .
H11B H 0.6237 0.6249 1.0060 0.026 Uiso 1 1 calc R U
C12B C 0.69091(9) 0.54366(13) 0.94553(11) 0.0240(4) Uani 1 1 d . .
H12B H 0.6942 0.4928 0.9811 0.029 Uiso 1 1 calc R U
C13B C 0.72803(10) 0.53938(13) 0.87905(11) 0.0251(4) Uani 1 1 d . .
H13B H 0.7569 0.4862 0.8702 0.030 Uiso 1 1 calc R U
C14B C 0.72310(9) 0.61221(13) 0.82570(11) 0.0219(4) Uani 1 1 d . .
H14B H 0.7483 0.6091 0.7803 0.026 Uiso 1 1 calc R U
C8B C 0.66442(9) 0.77703(12) 0.79304(10) 0.0173(4) Uani 1 1 d . .
H8B H 0.7094 0.8129 0.7878 0.021 Uiso 1 1 calc R U
C7B C 0.61677(9) 0.83382(12) 0.84597(10) 0.0183(4) Uani 1 1 d . .
H7B H 0.5689 0.8415 0.8187 0.022 Uiso 1 1 calc R U
C1B C 0.64492(9) 0.92970(12) 0.86791(10) 0.0180(4) Uani 1 1 d . .
C2B C 0.71273(10) 0.94137(13) 0.90362(10) 0.0233(4) Uani 1 1 d . .
H2B H 0.7408 0.8875 0.9167 0.028 Uiso 1 1 calc R U
C3B C 0.73930(10) 1.03002(13) 0.92001(11) 0.0248(4) Uani 1 1 d . .
H3B H 0.7852 1.0370 0.9449 0.030 Uiso 1 1 calc R U
C4B C 0.69891(10) 1.10923(13) 0.90010(10) 0.0227(4) Uani 1 1 d . .
C5B C 0.63176(10) 1.09934(13) 0.86429(11) 0.0241(4) Uani 1 1 d . .
H5B H 0.6040 1.1533 0.8503 0.029 Uiso 1 1 calc R U
C6B C 0.60576(10) 1.00931(13) 0.84928(10) 0.0224(4) Uani 1 1 d . .
H6B H 0.5594 1.0023 0.8254 0.027 Uiso 1 1 calc R U
C15B C 0.69775(12) 1.27671(14) 0.88633(14) 0.0388(6) Uani 1 1 d . .
H15D H 0.6508 1.2845 0.9062 0.058 Uiso 1 1 calc R U
H15E H 0.6929 1.2706 0.8301 0.058 Uiso 1 1 calc R U
H15F H 0.7271 1.3318 0.9004 0.058 Uiso 1 1 calc R U
C9C C 0.84413(9) 1.03941(13) 0.60725(10) 0.0195(4) Uani 1 1 d . .
C10C C 0.81189(9) 1.03275(13) 0.67611(10) 0.0198(4) Uani 1 1 d . .
C11C C 0.76790(9) 1.10231(13) 0.70144(11) 0.0252(4) Uani 1 1 d . .
H11C H 0.7470 1.0972 0.7495 0.030 Uiso 1 1 calc R U
C12C C 0.75546(10) 1.17997(14) 0.65384(12) 0.0286(5) Uani 1 1 d . .
H12C H 0.7254 1.2291 0.6696 0.034 Uiso 1 1 calc R U
C13C C 0.78613(10) 1.18722(14) 0.58361(12) 0.0295(5) Uani 1 1 d . .
H13C H 0.7764 1.2406 0.5516 0.035 Uiso 1 1 calc R U
C14C C 0.83109(9) 1.11671(13) 0.55992(11) 0.0247(4) Uani 1 1 d . .
H14C H 0.8524 1.1216 0.5121 0.030 Uiso 1 1 calc R U
C8C C 0.89193(9) 0.95518(12) 0.59991(10) 0.0183(4) Uani 1 1 d . .
H8C H 0.8779 0.9205 0.5513 0.022 Uiso 1 1 calc R U
C7C C 0.87475(9) 0.89376(13) 0.67031(10) 0.0189(4) Uani 1 1 d . .
H7C H 0.9197 0.8828 0.7025 0.023 Uiso 1 1 calc R U
C1C C 0.84245(9) 0.80003(12) 0.65003(10) 0.0175(4) Uani 1 1 d . .
C2C C 0.87148(10) 0.71835(13) 0.68165(10) 0.0228(4) Uani 1 1 d . .
H2C H 0.9117 0.7228 0.7171 0.027 Uiso 1 1 calc R U
C3C C 0.84367(10) 0.62986(13) 0.66317(10) 0.0237(4) Uani 1 1 d . .
H3C H 0.8648 0.5746 0.6854 0.028 Uiso 1 1 calc R U
C4C C 0.78476(10) 0.62344(13) 0.61184(10) 0.0222(4) Uani 1 1 d . .
C5C C 0.75528(9) 0.70484(13) 0.57797(11) 0.0216(4) Uani 1 1 d . .
H5C H 0.7155 0.7003 0.5419 0.026 Uiso 1 1 calc R U
C6C C 0.78388(9) 0.79168(13) 0.59697(10) 0.0196(4) Uani 1 1 d . .
H6C H 0.7636 0.8468 0.5737 0.024 Uiso 1 1 calc R U
C15C C 0.77549(12) 0.45708(14) 0.62777(13) 0.0390(5) Uani 1 1 d . .
H15G H 0.7719 0.4630 0.6835 0.058 Uiso 1 1 calc R U
H15H H 0.8250 0.4461 0.6169 0.058 Uiso 1 1 calc R U
H15I H 0.7464 0.4039 0.6084 0.058 Uiso 1 1 calc R U
C9D C 1.01923(9) 0.89711(13) 0.60568(10) 0.0199(4) Uani 1 1 d . .
C10D C 1.06422(9) 0.90443(13) 0.67128(11) 0.0225(4) Uani 1 1 d . .
C11D C 1.11372(10) 0.83559(14) 0.69259(12) 0.0287(5) Uani 1 1 d . .
H11D H 1.1445 0.8420 0.7377 0.034 Uiso 1 1 calc R U
C12D C 1.11648(10) 0.75719(15) 0.64558(12) 0.0309(5) Uani 1 1 d . .
H12D H 1.1497 0.7086 0.6587 0.037 Uiso 1 1 calc R U
C13D C 1.07164(10) 0.74810(14) 0.57956(12) 0.0298(5) Uani 1 1 d . .
H13D H 1.0747 0.6938 0.5480 0.036 Uiso 1 1 calc R U
C14D C 1.02229(10) 0.81784(13) 0.55931(11) 0.0251(4) Uani 1 1 d . .
H14D H 0.9912 0.8113 0.5145 0.030 Uiso 1 1 calc R U
C8D C 0.97087(9) 0.98180(12) 0.60084(10) 0.0174(4) Uani 1 1 d . .
H8D H 0.9794 1.0182 0.5531 0.021 Uiso 1 1 calc R U
C7D C 0.99783(9) 1.04043(13) 0.67248(10) 0.0197(4) Uani 1 1 d . .
H7D H 0.9580 1.0479 0.7071 0.024 Uiso 1 1 calc R U
C1D C 1.02497(9) 1.13626(13) 0.65339(10) 0.0188(4) Uani 1 1 d . .
C2D C 1.09089(9) 1.14779(14) 0.62316(10) 0.0231(4) Uani 1 1 d . .
H2D H 1.1200 1.0942 0.6164 0.028 Uiso 1 1 calc R U
C3D C 1.11446(10) 1.23587(14) 0.60301(11) 0.0278(5) Uani 1 1 d . .
H3D H 1.1596 1.2426 0.5827 0.033 Uiso 1 1 calc R U
C4D C 1.07237(11) 1.31457(14) 0.61240(11) 0.0275(5) Uani 1 1 d . .
C5D C 1.00675(10) 1.30469(14) 0.64266(11) 0.0263(4) Uani 1 1 d . .
H5D H 0.9778 1.3584 0.6497 0.032 Uiso 1 1 calc R U
C6D C 0.98369(10) 1.21528(13) 0.66266(10) 0.0231(4) Uani 1 1 d . .
H6D H 0.9386 1.2085 0.6831 0.028 Uiso 1 1 calc R U
C15D C 1.06242(14) 1.48169(16) 0.60704(15) 0.0504(7) Uani 1 1 d . .
H15J H 1.0555 1.4846 0.6623 0.076 Uiso 1 1 calc R U
H15K H 1.0162 1.4806 0.5780 0.076 Uiso 1 1 calc R U
H15L H 1.0892 1.5371 0.5920 0.076 Uiso 1 1 calc R U
O10A O 0.50891(6) 0.74844(9) 0.65551(7) 0.0219(3) Uani 1 1 d . .
O4A O 0.58791(7) 0.31552(9) 0.62613(8) 0.0294(3) Uani 1 1 d . .
O2B O 0.60927(6) 0.77580(8) 0.91524(7) 0.0220(3) Uani 1 1 d . .
O12B O 0.73034(7) 1.19424(9) 0.91872(8) 0.0310(3) Uani 1 1 d . .
O10C O 0.82704(6) 0.95069(9) 0.71545(7) 0.0223(3) Uani 1 1 d . .
O4C O 0.75104(7) 0.54166(9) 0.59078(8) 0.0314(3) Uani 1 1 d . .
O10D O 1.05413(7) 0.98490(9) 0.71293(7) 0.0257(3) Uani 1 1 d . .
O4D O 1.10061(8) 1.39875(10) 0.59084(9) 0.0392(4) Uani 1 1 d . .

loop_
_atom_site_aniso_label
_atom_site_aniso_U_11
_atom_site_aniso_U_22
_atom_site_aniso_U_33
_atom_site_aniso_U_23
_atom_site_aniso_U_13
_atom_site_aniso_U_12
C9A 0.0200(9) 0.0193(10) 0.0135(8) -0.0015(7) 0.0020(7) 0.0003(7)
C10A 0.0207(9) 0.0178(10) 0.0161(9) -0.0032(7) 0.0026(7) -0.0032(7)
C11A 0.0220(9) 0.0241(11) 0.0186(9) -0.0028(8) -0.0005(8) 0.0013(8)
C12A 0.0306(11) 0.0208(11) 0.0181(9) 0.0006(8) 0.0007(8) 0.0045(8)
C13A 0.0289(10) 0.0188(10) 0.0203(9) 0.0006(8) 0.0017(8) -0.0040(8)
C14A 0.0234(10) 0.0217(10) 0.0170(9) -0.0008(8) 0.0005(7) -0.0030(8)
C8A 0.0184(9) 0.0160(10) 0.0175(9) -0.0010(7) 0.0017(7) -0.0027(7)
C7A 0.0202(9) 0.0215(10) 0.0171(9) 0.0012(7) 0.0001(7) -0.0025(7)
C1A 0.0160(9) 0.0181(10) 0.0204(9) -0.0006(7) -0.0006(7) -0.0039(7)
C6A 0.0234(10) 0.0187(10) 0.0196(9) 0.0029(8) 0.0003(8) -0.0026(8)
C5A 0.0242(10) 0.0246(11) 0.0199(9) -0.0021(8) 0.0011(8) -0.0018(8)
C4A 0.0194(9) 0.0173(10) 0.0268(10) -0.0024(8) -0.0003(8) -0.0006(7)
C3A 0.0216(9) 0.0207(11) 0.0229(10) 0.0059(8) -0.0016(8) -0.0013(8)
C2A 0.0202(9) 0.0246(11) 0.0186(9) -0.0005(8) -0.0009(8) -0.0046(8)
C15A 0.0514(14) 0.0224(12) 0.0315(12) -0.0065(9) 0.0041(10) 0.0016(10)
C9B 0.0156(9) 0.0183(10) 0.0182(9) 0.0001(7) -0.0022(7) -0.0044(7)
C10B 0.0166(9) 0.0166(10) 0.0220(9) -0.0032(7) -0.0033(7) -0.0043(7)
C11B 0.0229(9) 0.0239(11) 0.0188(9) 0.0017(8) -0.0018(8) -0.0082(8)
C12B 0.0243(10) 0.0194(11) 0.0274(10) 0.0056(8) -0.0056(8) -0.0044(8)
C13B 0.0211(10) 0.0185(11) 0.0352(11) 0.0013(9) -0.0018(8) 0.0007(8)
C14B 0.0191(9) 0.0210(11) 0.0256(10) -0.0008(8) 0.0014(8) -0.0021(8)
C8B 0.0176(9) 0.0159(10) 0.0182(9) -0.0008(7) -0.0003(7) -0.0022(7)
C7B 0.0194(9) 0.0191(10) 0.0161(9) -0.0001(7) -0.0018(7) -0.0007(7)
C1B 0.0214(9) 0.0171(10) 0.0155(9) -0.0022(7) 0.0005(7) -0.0003(7)
C2B 0.0254(10) 0.0184(10) 0.0250(10) 0.0014(8) -0.0064(8) 0.0011(8)
C3B 0.0240(10) 0.0237(11) 0.0256(10) -0.0001(8) -0.0060(8) -0.0020(8)
C4B 0.0286(10) 0.0185(10) 0.0215(10) -0.0039(8) 0.0057(8) -0.0042(8)
C5B 0.0248(10) 0.0170(10) 0.0308(11) -0.0001(8) 0.0037(8) 0.0058(8)
C6B 0.0191(9) 0.0240(11) 0.0240(10) -0.0020(8) 0.0011(8) 0.0028(8)
C15B 0.0440(13) 0.0174(12) 0.0561(15) 0.0020(10) 0.0119(12) -0.0014(10)
C9C 0.0148(9) 0.0216(10) 0.0216(9) -0.0005(8) -0.0029(7) -0.0034(7)
C10C 0.0190(9) 0.0196(10) 0.0202(9) -0.0010(8) -0.0034(7) -0.0057(7)
C11C 0.0235(10) 0.0244(11) 0.0277(11) -0.0060(8) 0.0025(8) -0.0056(8)
C12C 0.0228(10) 0.0235(11) 0.0391(12) -0.0061(9) 0.0004(9) 0.0007(8)
C13C 0.0248(10) 0.0228(11) 0.0399(12) 0.0067(9) -0.0046(9) 0.0005(8)
C14C 0.0198(9) 0.0266(11) 0.0272(10) 0.0044(9) -0.0019(8) -0.0034(8)
C8C 0.0176(9) 0.0191(10) 0.0177(9) 0.0009(7) -0.0017(7) -0.0020(7)
C7C 0.0174(9) 0.0212(10) 0.0179(9) 0.0003(8) -0.0003(7) 0.0004(7)
C1C 0.0178(9) 0.0186(10) 0.0161(9) 0.0015(7) 0.0011(7) -0.0016(7)
C2C 0.0218(10) 0.0245(11) 0.0216(10) 0.0036(8) -0.0021(8) 0.0011(8)
C3C 0.0263(10) 0.0204(11) 0.0240(10) 0.0046(8) -0.0010(8) 0.0034(8)
C4C 0.0272(10) 0.0174(10) 0.0222(10) -0.0019(8) 0.0032(8) -0.0024(8)
C5C 0.0194(9) 0.0237(11) 0.0215(9) -0.0022(8) -0.0009(8) 0.0003(8)
C6C 0.0167(9) 0.0197(10) 0.0221(10) 0.0026(8) -0.0008(7) 0.0021(7)
C15C 0.0496(14) 0.0170(11) 0.0494(14) 0.0012(10) -0.0036(11) -0.0024(10)
C9D 0.0182(9) 0.0197(10) 0.0221(10) 0.0036(8) 0.0038(8) -0.0016(7)
C10D 0.0204(9) 0.0216(11) 0.0255(10) 0.0028(8) 0.0020(8) -0.0037(8)
C11D 0.0216(10) 0.0296(12) 0.0341(11) 0.0079(9) -0.0041(9) -0.0017(8)
C12D 0.0260(11) 0.0260(12) 0.0413(13) 0.0109(10) 0.0071(9) 0.0063(9)
C13D 0.0349(12) 0.0207(11) 0.0348(12) 0.0009(9) 0.0109(10) 0.0042(9)
C14D 0.0296(11) 0.0218(11) 0.0244(10) 0.0018(8) 0.0051(8) -0.0013(8)
C8D 0.0165(9) 0.0178(10) 0.0180(9) 0.0007(7) 0.0020(7) -0.0014(7)
C7D 0.0184(9) 0.0232(11) 0.0173(9) 0.0004(8) -0.0015(7) 0.0014(8)
C1D 0.0200(9) 0.0195(10) 0.0163(9) -0.0027(7) -0.0037(7) -0.0026(7)
C2D 0.0212(9) 0.0237(11) 0.0242(10) -0.0038(8) -0.0006(8) -0.0005(8)
C3D 0.0239(10) 0.0285(12) 0.0313(11) -0.0026(9) 0.0024(9) -0.0076(9)
C4D 0.0341(11) 0.0233(11) 0.0243(10) -0.0010(8) -0.0037(9) -0.0099(9)
C5D 0.0316(11) 0.0213(11) 0.0250(10) -0.0027(8) -0.0048(9) 0.0044(8)
C6D 0.0209(10) 0.0263(11) 0.0217(10) -0.0031(8) -0.0015(8) -0.0011(8)
C15D 0.0690(18) 0.0261(14) 0.0562(16) 0.0056(12) 0.0050(13) -0.0042(12)
O10A 0.0199(7) 0.0191(7) 0.0260(7) 0.0016(5) -0.0034(5) -0.0030(5)
O4A 0.0409(8) 0.0193(8) 0.0276(8) -0.0025(6) -0.0011(6) 0.0046(6)
O2B 0.0275(7) 0.0181(7) 0.0209(7) 0.0008(5) 0.0054(6) 0.0003(5)
O12B 0.0343(8) 0.0160(8) 0.0428(9) -0.0033(6) 0.0042(7) -0.0058(6)
O10C 0.0263(7) 0.0206(7) 0.0203(7) 0.0000(5) 0.0036(5) -0.0007(5)
O4C 0.0394(8) 0.0175(8) 0.0360(8) -0.0009(6) -0.0069(7) -0.0047(6)
O10D 0.0279(7) 0.0212(8) 0.0265(7) 0.0006(6) -0.0097(6) 0.0013(6)
O4D 0.0483(9) 0.0223(8) 0.0472(10) 0.0018(7) 0.0043(8) -0.0092(7)

loop_
_atom_type_symbol
_atom_type_description
_atom_type_scat_dispersion_real
_atom_type_scat_dispersion_imag
_atom_type_scat_source
C C 0.0033 0.0016 'International Tables Vol C Tables 4.2.6.8 and 6.1.1.4'
H H 0.0000 0.0000 'International Tables Vol C Tables 4.2.6.8 and 6.1.1.4'
O O 0.0106 0.0060 'International Tables Vol C Tables 4.2.6.8 and 6.1.1.4'

loop_
_geom_angle_atom_site_label_1
_geom_angle_atom_site_label_2
_geom_angle_atom_site_label_3
_geom_angle
C14A C9A C10A 119.85(16)
C14A C9A C8A 131.00(16)
C10A C9A C8A 109.12(15)
O10A C10A C11A 124.80(16)
O10A C10A C9A 113.04(15)
C11A C10A C9A 122.16(17)
C10A C11A C12A 117.39(17)
C10A C11A H11A 121.3
C12A C11A H11A 121.3
C11A C12A C13A 121.24(17)
C11A C12A H12A 119.4
C13A C12A H12A 119.4
C14A C13A C12A 120.32(17)
C14A C13A H13A 119.8
C12A C13A H13A 119.8
C9A C14A C13A 119.02(17)
C9A C14A H14A 120.5
C13A C14A H14A 120.5
C9A C8A C8B 112.60(14)
C9A C8A C7A 101.96(14)
C8B C8A C7A 115.39(14)
C9A C8A H8A 108.9
C8B C8A H8A 108.9
C7A C8A H8A 108.9
O10A C7A C1A 109.78(14)
O10A C7A C8A 106.07(13)
C1A C7A C8A 115.36(15)
O10A C7A H7A 108.5
C1A C7A H7A 108.5
C8A C7A H7A 108.5
C6A C1A C2A 118.01(17)
C6A C1A C7A 122.09(16)
C2A C1A C7A 119.90(16)
C1A C6A C5A 121.72(17)
C1A C6A H6A 119.1
C5A C6A H6A 119.1
C6A C5A C4A 119.06(17)
C6A C5A H5A 120.5
C4A C5A H5A 120.5
O4A C4A C3A 114.94(16)
O4A C4A C5A 124.93(17)
C3A C4A C5A 120.13(17)
C2A C3A C4A 119.83(17)
C2A C3A H3A 120.1
C4A C3A H3A 120.1
C3A C2A C1A 121.23(17)
C3A C2A H2A 119.4
C1A C2A H2A 119.4
O4A C15A H15A 109.5
O4A C15A H15B 109.5
H15A C15A H15B 109.5
O4A C15A H15C 109.5
H15A C15A H15C 109.5
H15B C15A H15C 109.5
C14B C9B C10B 119.63(16)
C14B C9B C8B 131.57(16)
C10B C9B C8B 108.80(15)
O2B C10B C9B 113.78(15)
O2B C10B C11B 123.65(16)
C9B C10B C11B 122.55(17)
C10B C11B C12B 117.14(17)
C10B C11B H11B 121.4
C12B C11B H11B 121.4
C11B C12B C13B 120.99(17)
C11B C12B H12B 119.5
C13B C12B H12B 119.5
C14B C13B C12B 120.49(17)
C14B C13B H13B 119.8
C12B C13B H13B 119.8
C9B C14B C13B 119.17(17)
C9B C14B H14B 120.4
C13B C14B H14B 120.4
C9B C8B C8A 114.74(14)
C9B C8B C7B 102.66(14)
C8A C8B C7B 113.27(14)
C9B C8B H8B 108.6
C8A C8B H8B 108.6
C7B C8B H8B 108.6
O2B C7B C1B 110.44(13)
O2B C7B C8B 106.61(13)
C1B C7B C8B 114.21(14)
O2B C7B H7B 108.5
C1B C7B H7B 108.5
C8B C7B H7B 108.5
C6B C1B C2B 118.14(17)
C6B C1B C7B 120.41(16)
C2B C1B C7B 121.36(15)
C3B C2B C1B 120.79(17)
C3B C2B H2B 119.6
C1B C2B H2B 119.6
C2B C3B C4B 119.94(17)
C2B C3B H3B 120.0
C4B C3B H3B 120.0
O12B C4B C5B 124.42(17)
O12B C4B C3B 115.34(16)
C5B C4B C3B 120.24(17)
C4B C5B C6B 118.79(17)
C4B C5B H5B 120.6
C6B C5B H5B 120.6
C1B C6B C5B 122.09(17)
C1B C6B H6B 119.0
C5B C6B H6B 119.0
O12B C15B H15D 109.5
O12B C15B H15E 109.5
H15D C15B H15E 109.5
O12B C15B H15F 109.5
H15D C15B H15F 109.5
H15E C15B H15F 109.5
C10C C9C C14C 119.89(17)
C10C C9C C8C 108.66(15)
C14C C9C C8C 131.42(17)
O10C C10C C11C 123.89(17)
O10C C10C C9C 113.64(16)
C11C C10C C9C 122.47(17)
C10C C11C C12C 117.27(18)
C10C C11C H11C 121.4
C12C C11C H11C 121.4
C11C C12C C13C 121.24(18)
C11C C12C H12C 119.4
C13C C12C H12C 119.4
C12C C13C C14C 120.34(18)
C12C C13C H13C 119.8
C14C C13C H13C 119.8
C9C C14C C13C 118.77(18)
C9C C14C H14C 120.6
C13C C14C H14C 120.6
C9C C8C C8D 113.05(14)
C9C C8C C7C 102.69(14)
C8D C8C C7C 112.44(14)
C9C C8C H8C 109.5
C8D C8C H8C 109.5
C7C C8C H8C 109.5
O10C C7C C1C 110.92(14)
O10C C7C C8C 106.24(13)
C1C C7C C8C 114.54(14)
O10C C7C H7C 108.3
C1C C7C H7C 108.3
C8C C7C H7C 108.3
C2C C1C C6C 117.97(16)
C2C C1C C7C 120.37(16)
C6C C1C C7C 121.62(16)
C1C C2C C3C 122.02(17)
C1C C2C H2C 119.0
C3C C2C H2C 119.0
C4C C3C C2C 119.01(17)
C4C C3C H3C 120.5
C2C C3C H3C 120.5
O4C C4C C3C 124.92(17)
O4C C4C C5C 115.03(16)
C3C C4C C5C 120.04(17)
C6C C5C C4C 119.89(17)
C6C C5C H5C 120.1
C4C C5C H5C 120.1
C5C C6C C1C 121.04(17)
C5C C6C H6C 119.5
C1C C6C H6C 119.5
O4C C15C H15G 109.5
O4C C15C H15H 109.5
H15G C15C H15H 109.5
O4C C15C H15I 109.5
H15G C15C H15I 109.5
H15H C15C H15I 109.5
C10D C9D C14D 119.63(17)
C10D C9D C8D 108.96(16)
C14D C9D C8D 131.34(17)
O10D C10D C9D 113.53(16)
O10D C10D C11D 124.00(17)
C9D C10D C11D 122.47(18)
C12D C11D C10D 117.29(19)
C12D C11D H11D 121.4
C10D C11D H11D 121.4
C11D C12D C13D 121.28(19)
C11D C12D H12D 119.4
C13D C12D H12D 119.4
C12D C13D C14D 120.51(19)
C12D C13D H13D 119.7
C14D C13D H13D 119.7
C9D C14D C13D 118.81(18)
C9D C14D H14D 120.6
C13D C14D H14D 120.6
C9D C8D C8C 112.94(14)
C9D C8D C7D 102.38(14)
C8C C8D C7D 113.98(14)
C9D C8D H8D 109.1
C8C C8D H8D 109.1
C7D C8D H8D 109.1
O10D C7D C1D 110.16(14)
O10D C7D C8D 106.70(14)
C1D C7D C8D 113.97(14)
O10D C7D H7D 108.6
C1D C7D H7D 108.6
C8D C7D H7D 108.6
C6D C1D C2D 118.39(17)
C6D C1D C7D 120.36(16)
C2D C1D C7D 121.20(16)
C3D C2D C1D 120.93(18)
C3D C2D H2D 119.5
C1D C2D H2D 119.5
C2D C3D C4D 120.08(18)
C2D C3D H3D 120.0
C4D C3D H3D 120.0
O4D C4D C3D 115.58(18)
O4D C4D C5D 124.52(18)
C3D C4D C5D 119.90(18)
C4D C5D C6D 119.33(18)
C4D C5D H5D 120.3
C6D C5D H5D 120.3
C1D C6D C5D 121.37(18)
C1D C6D H6D 119.3
C5D C6D H6D 119.3
O4D C15D H15J 109.5
O4D C15D H15K 109.5
H15J C15D H15K 109.5
O4D C15D H15L 109.5
H15J C15D H15L 109.5
H15K C15D H15L 109.5
C10A O10A C7A 108.10(13)
C4A O4A C15A 117.24(15)
C10B O2B C7B 108.06(13)
C4B O12B C15B 117.30(16)
C10C O10C C7C 108.29(13)
C4C O4C C15C 117.56(15)
C10D O10D C7D 108.33(13)
C4D O4D C15D 117.09(17)

loop_
_geom_bond_atom_site_label_1
_geom_bond_atom_site_label_2
_geom_bond_distance
C9A C14A 1.383(2)
C9A C10A 1.388(2)
C9A C8A 1.507(2)
C10A O10A 1.370(2)
C10A C11A 1.382(2)
C11A C12A 1.389(3)
C11A H11A 0.9500
C12A C13A 1.391(3)
C12A H12A 0.9500
C13A C14A 1.387(3)
C13A H13A 0.9500
C14A H14A 0.9500
C8A C8B 1.542(2)
C8A C7A 1.559(2)
C8A H8A 1.0000
C7A O10A 1.473(2)
C7A C1A 1.499(2)
C7A H7A 1.0000
C1A C6A 1.388(2)
C1A C2A 1.390(2)
C6A C5A 1.388(2)
C6A H6A 0.9500
C5A C4A 1.389(3)
C5A H5A 0.9500
C4A O4A 1.376(2)
C4A C3A 1.385(2)
C3A C2A 1.383(3)
C3A H3A 0.9500
C2A H2A 0.9500
C15A O4A 1.425(2)
C15A H15A 0.9800
C15A H15B 0.9800
C15A H15C 0.9800
C9B C14B 1.382(2)
C9B C10B 1.384(2)
C9B C8B 1.504(2)
C10B O2B 1.369(2)
C10B C11B 1.387(2)
C11B C12B 1.392(3)
C11B H11B 0.9500
C12B C13B 1.393(3)
C12B H12B 0.9500
C13B C14B 1.387(3)
C13B H13B 0.9500
C14B H14B 0.9500
C8B C7B 1.554(2)
C8B H8B 1.0000
C7B O2B 1.473(2)
C7B C1B 1.500(2)
C7B H7B 1.0000
C1B C6B 1.377(2)
C1B C2B 1.398(2)
C2B C3B 1.376(3)
C2B H2B 0.9500
C3B C4B 1.389(3)
C3B H3B 0.9500
C4B O12B 1.373(2)
C4B C5B 1.385(3)
C5B C6B 1.386(3)
C5B H5B 0.9500
C6B H6B 0.9500
C15B O12B 1.421(2)
C15B H15D 0.9800
C15B H15E 0.9800
C15B H15F 0.9800
C9C C10C 1.382(2)
C9C C14C 1.383(2)
C9C C8C 1.508(2)
C10C O10C 1.370(2)
C10C C11C 1.381(3)
C11C C12C 1.388(3)
C11C H11C 0.9500
C12C C13C 1.390(3)
C12C H12C 0.9500
C13C C14C 1.392(3)
C13C H13C 0.9500
C14C H14C 0.9500
C8C C8D 1.539(2)
C8C C7C 1.554(2)
C8C H8C 1.0000
C7C O10C 1.475(2)
C7C C1C 1.495(2)
C7C H7C 1.0000
C1C C2C 1.380(2)
C1C C6C 1.400(2)
C2C C3C 1.390(3)
C2C H2C 0.9500
C3C C4C 1.385(3)
C3C H3C 0.9500
C4C O4C 1.362(2)
C4C C5C 1.395(3)
C5C C6C 1.376(2)
C5C H5C 0.9500
C6C H6C 0.9500
C15C O4C 1.424(2)
C15C H15G 0.9800
C15C H15H 0.9800
C15C H15I 0.9800
C9D C10D 1.382(3)
C9D C14D 1.387(3)
C9D C8D 1.508(2)
C10D O10D 1.371(2)
C10D C11D 1.386(3)
C11D C12D 1.383(3)
C11D H11D 0.9500
C12D C13D 1.389(3)
C12D H12D 0.9500
C13D C14D 1.389(3)
C13D H13D 0.9500
C14D H14D 0.9500
C8D C7D 1.556(2)
C8D H8D 1.0000
C7D O10D 1.467(2)
C7D C1D 1.497(2)
C7D H7D 1.0000
C1D C6D 1.381(2)
C1D C2D 1.394(2)
C2D C3D 1.379(3)
C2D H2D 0.9500
C3D C4D 1.386(3)
C3D H3D 0.9500
C4D O4D 1.370(2)
C4D C5D 1.386(3)
C5D C6D 1.392(3)
C5D H5D 0.9500
C6D H6D 0.9500
C15D O4D 1.418(3)
C15D H15J 0.9800
C15D H15K 0.9800
C15D H15L 0.9800

loop_
_geom_torsion_atom_site_label_1
_geom_torsion_atom_site_label_2
_geom_torsion_atom_site_label_3
_geom_torsion_atom_site_label_4
_geom_torsion
C14A C9A C10A O10A -177.98(15)
C8A C9A C10A O10A 0.1(2)
C14A C9A C10A C11A 1.3(3)
C8A C9A C10A C11A 179.32(16)
O10A C10A C11A C12A 177.47(16)
C9A C10A C11A C12A -1.7(3)
C10A C11A C12A C13A 0.9(3)
C11A C12A C13A C14A 0.3(3)
C10A C9A C14A C13A 0.0(3)
C8A C9A C14A C13A -177.58(17)
C12A C13A C14A C9A -0.7(3)
C14A C9A C8A C8B 45.7(2)
C10A C9A C8A C8B -132.02(15)
C14A C9A C8A C7A 169.97(18)
C10A C9A C8A C7A -7.77(18)
C9A C8A C7A O10A 12.25(17)
C8B C8A C7A O10A 134.62(15)
C9A C8A C7A C1A 134.00(15)
C8B C8A C7A C1A -103.63(18)
O10A C7A C1A C6A 41.2(2)
C8A C7A C1A C6A -78.6(2)
O10A C7A C1A C2A -139.84(16)
C8A C7A C1A C2A 100.43(19)
C2A C1A C6A C5A 1.5(3)
C7A C1A C6A C5A -179.44(16)
C1A C6A C5A C4A -1.0(3)
C6A C5A C4A O4A 179.40(17)
C6A C5A C4A C3A -0.4(3)
O4A C4A C3A C2A -178.64(16)
C5A C4A C3A C2A 1.2(3)
C4A C3A C2A C1A -0.6(3)
C6A C1A C2A C3A -0.7(3)
C7A C1A C2A C3A -179.78(16)
C14B C9B C10B O2B 176.54(15)
C8B C9B C10B O2B -3.3(2)
C14B C9B C10B C11B -2.1(3)
C8B C9B C10B C11B 178.14(15)
O2B C10B C11B C12B -177.18(16)
C9B C10B C11B C12B 1.3(3)
C10B C11B C12B C13B 0.3(3)
C11B C12B C13B C14B -1.0(3)
C10B C9B C14B C13B 1.3(3)
C8B C9B C14B C13B -179.00(17)
C12B C13B C14B C9B 0.2(3)
C14B C9B C8B C8A 59.3(2)
C10B C9B C8B C8A -120.97(16)
C14B C9B C8B C7B -177.41(18)
C10B C9B C8B C7B 2.35(18)
C9A C8A C8B C9B 171.83(14)
C7A C8A C8B C9B 55.3(2)
C9A C8A C8B C7B 54.38(19)
C7A C8A C8B C7B -62.11(19)
C9B C8B C7B O2B -0.83(17)
C8A C8B C7B O2B 123.47(15)
C9B C8B C7B C1B 121.42(15)
C8A C8B C7B C1B -114.28(16)
O2B C7B C1B C6B -119.20(17)
C8B C7B C1B C6B 120.67(18)
O2B C7B C1B C2B 64.5(2)
C8B C7B C1B C2B -55.6(2)
C6B C1B C2B C3B 0.4(3)
C7B C1B C2B C3B 176.76(16)
C1B C2B C3B C4B -0.8(3)
C2B C3B C4B O12B -179.77(16)
C2B C3B C4B C5B 0.5(3)
O12B C4B C5B C6B -179.36(17)
C3B C4B C5B C6B 0.4(3)
C2B C1B C6B C5B 0.5(3)
C7B C1B C6B C5B -175.92(16)
C4B C5B C6B C1B -0.9(3)
C14C C9C C10C O10C 177.23(15)
C8C C9C C10C O10C -4.6(2)
C14C C9C C10C C11C -1.9(3)
C8C C9C C10C C11C 176.28(16)
O10C C10C C11C C12C -177.61(16)
C9C C10C C11C C12C 1.4(3)
C10C C11C C12C C13C 0.0(3)
C11C C12C C13C C14C -0.9(3)
C10C C9C C14C C13C 0.9(3)
C8C C9C C14C C13C -176.78(18)
C12C C13C C14C C9C 0.4(3)
C10C C9C C8C C8D -114.74(16)
C14C C9C C8C C8D 63.1(2)
C10C C9C C8C C7C 6.65(18)
C14C C9C C8C C7C -175.46(18)
C9C C8C C7C O10C -6.42(17)
C8D C8C C7C O10C 115.39(15)
C9C C8C C7C C1C 116.38(16)
C8D C8C C7C C1C -121.81(16)
O10C C7C C1C C2C -112.44(18)
C8C C7C C1C C2C 127.32(17)
O10C C7C C1C C6C 69.8(2)
C8C C7C C1C C6C -50.5(2)
C6C C1C C2C C3C -1.0(3)
C7C C1C C2C C3C -178.87(16)
C1C C2C C3C C4C -0.4(3)
C2C C3C C4C O4C -177.80(17)
C2C C3C C4C C5C 1.6(3)
O4C C4C C5C C6C 178.05(16)
C3C C4C C5C C6C -1.4(3)
C4C C5C C6C C1C 0.0(3)
C2C C1C C6C C5C 1.2(3)
C7C C1C C6C C5C 179.04(16)
C14D C9D C10D O10D -178.15(15)
C8D C9D C10D O10D -0.8(2)
C14D C9D C10D C11D 0.9(3)
C8D C9D C10D C11D 178.22(17)
O10D C10D C11D C12D 178.45(17)
C9D C10D C11D C12D -0.5(3)
C10D C11D C12D C13D 0.3(3)
C11D C12D C13D C14D -0.4(3)
C10D C9D C14D C13D -1.0(3)
C8D C9D C14D C13D -177.62(18)
C12D C13D C14D C9D 0.8(3)
C10D C9D C8D C8C -120.73(16)
C14D C9D C8D C8C 56.2(2)
C10D C9D C8D C7D 2.28(18)
C14D C9D C8D C7D 179.16(18)
C9C C8C C8D C9D 171.26(14)
C7C C8C C8D C9D 55.54(19)
C9C C8C C8D C7D 54.95(19)
C7C C8C C8D C7D -60.76(19)
C9D C8D C7D O10D -2.87(17)
C8C C8D C7D O10D 119.44(15)
C9D C8D C7D C1D 118.95(15)
C8C C8D C7D C1D -118.74(16)
O10D C7D C1D C6D -138.17(16)
C8D C7D C1D C6D 101.94(19)
O10D C7D C1D C2D 44.4(2)
C8D C7D C1D C2D -75.5(2)
C6D C1D C2D C3D 0.0(3)
C7D C1D C2D C3D 177.55(17)
C1D C2D C3D C4D -0.3(3)
C2D C3D C4D O4D 179.87(17)
C2D C3D C4D C5D 0.5(3)
O4D C4D C5D C6D -179.86(17)
C3D C4D C5D C6D -0.6(3)
C2D C1D C6D C5D -0.1(3)
C7D C1D C6D C5D -177.63(16)
C4D C5D C6D C1D 0.4(3)
C11A C10A O10A C7A -170.87(17)
C9A C10A O10A C7A 8.38(19)
C1A C7A O10A C10A -138.17(14)
C8A C7A O10A C10A -12.91(17)
C3A C4A O4A C15A 171.14(16)
C5A C4A O4A C15A -8.7(3)
C9B C10B O2B C7B 2.66(19)
C11B C10B O2B C7B -178.76(16)
C1B C7B O2B C10B -125.56(14)
C8B C7B O2B C10B -0.96(17)
C5B C4B O12B C15B -12.5(3)
C3B C4B O12B C15B 167.78(17)
C11C C10C O10C C7C 179.27(16)
C9C C10C O10C C7C 0.16(19)
C1C C7C O10C C10C -120.91(15)
C8C C7C O10C C10C 4.15(17)
C3C C4C O4C C15C 4.0(3)
C5C C4C O4C C15C -175.46(17)
C9D C10D O10D C7D -1.1(2)
C11D C10D O10D C7D 179.82(17)
C1D C7D O10D C10D -121.66(15)
C8D C7D O10D C10D 2.54(18)
C3D C4D O4D C15D -173.60(19)
C5D C4D O4D C15D 5.7(3)
